data_7018055
loop_
_publ_author_name
'Mummidivarapu, V. V. Sreenivasu'
'Tabbasum, Khatija'
'Chinta, Jugun Prakash'
'Rao, Chebrolu P.'

_publ_section_title
;
 1,3-Di-amidoquinoline conjugate of calix[4]arene (L) as a ratiometric and
 colorimetric sensor for Zn(2+): Spectroscopy, microscopy and
 computational studies.
;
_journal_issue 6
_journal_name_full 'Dalton transactions (Cambridge, England : 2003)'
_journal_page_first 1671
_journal_page_last 1674
_journal_paper_doi 10.1039/c2dt11900e
_journal_volume 41
_journal_year 2012
_chemical_formula_sum 'C73.5 H75 N7.5 O6'
_chemical_formula_weight 1159.41
_chemical_name_systematic
;
?
;
_space_group_IT_number 2
_symmetry_cell_setting triclinic
_symmetry_space_group_name_Hall '-P 1'
_symmetry_space_group_name_H-M 'P -1'
_atom_sites_solution_hydrogens geom
_atom_sites_solution_primary direct
_atom_sites_solution_secondary difmap
_audit_creation_method SHELXL-97
_cell_angle_alpha 87.280(4)
_cell_angle_beta 83.524(4)
_cell_angle_gamma 86.494(3)
_cell_formula_units_Z 2
_cell_length_a 11.6535(4)
_cell_length_b 12.0093(4)
_cell_length_c 22.2811(13)
_cell_measurement_reflns_used 5934
_cell_measurement_temperature 150(2)
_cell_measurement_theta_max 32.7888
_cell_measurement_theta_min 3.2964
_cell_volume 3090.0(2)
_computing_cell_refinement 'CrysAlis RED, Oxford Diffraction Ltd.,'
_computing_data_collection 'CrysAlis CCD, Oxford Diffraction Ltd.,'
_computing_data_reduction 'CrysAlis RED, Oxford Diffraction Ltd.,'
_computing_molecular_graphics Ortep3
_computing_publication_material Shelx97
_computing_structure_refinement 'SHELXL-97 (Sheldrick, 1997)'
_computing_structure_solution 'SHELXS-97 (Sheldrick, 1997)'
_diffrn_ambient_temperature 150(2)
_diffrn_detector_area_resol_mean 15.9948
_diffrn_measured_fraction_theta_full 0.997
_diffrn_measured_fraction_theta_max 0.997
_diffrn_measurement_device_type 'OXFORD DIFFRACTION XCALIBUR-S'
_diffrn_measurement_method \w/q-scan
_diffrn_radiation_monochromator graphite
_diffrn_radiation_source 'Enhance (Mo) X-ray Source'
_diffrn_radiation_type MoK\a
_diffrn_radiation_wavelength 0.71073
_diffrn_reflns_av_R_equivalents 0.0677
_diffrn_reflns_av_sigmaI/netI 0.1396
_diffrn_reflns_limit_h_max 13
_diffrn_reflns_limit_h_min -13
_diffrn_reflns_limit_k_max 14
_diffrn_reflns_limit_k_min -7
_diffrn_reflns_limit_l_max 26
_diffrn_reflns_limit_l_min -26
_diffrn_reflns_number 22396
_diffrn_reflns_theta_full 25.00
_diffrn_reflns_theta_max 25.00
_diffrn_reflns_theta_min 3.30
_exptl_absorpt_coefficient_mu 0.080
_exptl_absorpt_correction_T_max 0.9834
_exptl_absorpt_correction_T_min 0.9741
_exptl_absorpt_correction_type multi-scan
_exptl_absorpt_process_details
;
CrysAlis RED, Oxford Diffraction Ltd.,
Version 1.171.31.7 (release 18-10-2006 CrysAlis171 .NET)
(compiled Oct 18 2006,16:28:17)
Empirical absorption correction using spherical harmonics,
implemented in SCALE3 ABSPACK scaling algorithm.
;
_exptl_crystal_colour colourless
_exptl_crystal_density_diffrn 1.246
_exptl_crystal_density_method 'not measured'
_exptl_crystal_description block
_exptl_crystal_F_000 1233
_exptl_crystal_size_max 0.33
_exptl_crystal_size_mid 0.26
_exptl_crystal_size_min 0.21
_refine_diff_density_max 0.662
_refine_diff_density_min -0.494
_refine_diff_density_rms 0.086
_refine_ls_extinction_method none
_refine_ls_goodness_of_fit_ref 0.927
_refine_ls_hydrogen_treatment mixed
_refine_ls_matrix_type full
_refine_ls_number_parameters 804
_refine_ls_number_reflns 10860
_refine_ls_number_restraints 0
_refine_ls_restrained_S_all 0.927
_refine_ls_R_factor_all 0.1600
_refine_ls_R_factor_gt 0.0933
_refine_ls_shift/su_max 0.001
_refine_ls_shift/su_mean 0.000
_refine_ls_structure_factor_coef Fsqd
_refine_ls_weighting_details 'calc w=1/[\s^2^(Fo^2^)+(0.1376P)^2^+0.0000P] where P=(Fo^2^+2Fc^2^)/3'
_refine_ls_weighting_scheme calc
_refine_ls_wR_factor_gt 0.2309
_refine_ls_wR_factor_ref 0.2536
_reflns_number_gt 5056
_reflns_number_total 10860
_reflns_threshold_expression >2sigma(I)
_cod_data_source_file c2dt11900e.txt
_cod_data_source_block cpr108a
_cod_depositor_comments
;
The following automatic conversions were performed:

'_symmetry_cell_setting' value 'Triclinic' changed to 'triclinic'
according to /home/saulius/struct/CIF-dictionaries/cif_core.dic
dictionary named 'cif_core.dic' version 2.4.1 from 2010-06-29.

Automatic conversion script
Id: cif_fix_values 1715 2011-07-08 13:25:40Z adriana 
;
_cod_original_formula_sum 'C73.50 H75 N7.50 O6'
_cod_database_code 7018055

loop_
_symmetry_equiv_pos_as_xyz
'x, y, z'
'-x, -y, -z'

loop_
_atom_site_label
_atom_site_type_symbol
_atom_site_fract_x
_atom_site_fract_y
_atom_site_fract_z
_atom_site_U_iso_or_equiv
_atom_site_adp_type
_atom_site_occupancy
_atom_site_symmetry_multiplicity
_atom_site_calc_flag
_atom_site_refinement_flags
O1 O 0.6861(2) 0.8939(3) 0.33740(13) 0.0309(8) Uani 1 1 d .
O2 O 0.6101(3) 0.6634(3) 0.34562(15) 0.0336(8) Uani 1 1 d .
O3 O 0.8790(2) 0.6359(2) 0.33609(13) 0.0308(7) Uani 1 1 d .
O4 O 0.9504(3) 0.8642(3) 0.34553(13) 0.0340(8) Uani 1 1 d .
H4 H 0.9767 0.8025 0.3591 0.051 Uiso 1 1 calc R
O5 O 0.5509(3) 0.8173(3) 0.43322(15) 0.0468(9) Uani 1 1 d .
O6 O 0.9766(3) 0.6949(3) 0.43207(15) 0.0466(9) Uani 1 1 d .
N1 N 0.6433(3) 0.9082(3) 0.49854(17) 0.0378(10) Uani 1 1 d .
H1 H 0.6939 0.9593 0.5000 0.045 Uiso 1 1 calc R
N2 N 0.7490(3) 0.9495(4) 0.59525(18) 0.0440(11) Uani 1 1 d .
N4 N 0.7118(4) 0.5340(4) 0.59481(18) 0.0451(11) Uani 1 1 d .
C1 C 0.6686(4) 0.9618(4) 0.28705(19) 0.0257(10) Uani 1 1 d .
C2 C 0.7456(3) 1.0402(4) 0.26252(19) 0.0264(10) Uani 1 1 d .
C3 C 0.7202(4) 1.0990(4) 0.2097(2) 0.0287(11) Uani 1 1 d .
H3 H 0.7711 1.1544 0.1934 0.034 Uiso 1 1 calc R
C4 C 0.6257(4) 1.0819(4) 0.1794(2) 0.0292(11) Uani 1 1 d .
C5 C 0.5517(3) 1.0024(4) 0.20606(19) 0.0268(10) Uani 1 1 d .
H5 H 0.4856 0.9885 0.1868 0.032 Uiso 1 1 calc R
C6 C 0.5694(4) 0.9424(4) 0.25916(19) 0.0257(10) Uani 1 1 d .
C7 C 0.6015(4) 1.1430(4) 0.1197(2) 0.0320(11) Uani 1 1 d .
C8 C 0.6982(4) 1.2202(4) 0.0969(2) 0.0413(13) Uani 1 1 d .
H8A H 0.7024 1.2773 0.1265 0.062 Uiso 1 1 calc R
H8B H 0.6820 1.2565 0.0582 0.062 Uiso 1 1 calc R
H8C H 0.7722 1.1765 0.0915 0.062 Uiso 1 1 calc R
C9 C 0.5933(4) 1.0581(4) 0.0722(2) 0.0423(13) Uani 1 1 d .
H9A H 0.6656 1.0117 0.0670 0.063 Uiso 1 1 calc R
H9B H 0.5802 1.0970 0.0338 0.063 Uiso 1 1 calc R
H9C H 0.5289 1.0106 0.0853 0.063 Uiso 1 1 calc R
C10 C 0.4893(4) 1.2153(4) 0.1291(2) 0.0416(13) Uani 1 1 d .
H10A H 0.4248 1.1677 0.1418 0.062 Uiso 1 1 calc R
H10B H 0.4756 1.2559 0.0911 0.062 Uiso 1 1 calc R
H10C H 0.4952 1.2688 0.1603 0.062 Uiso 1 1 calc R
C11 C 0.4876(4) 0.8527(4) 0.2834(2) 0.0296(11) Uani 1 1 d .
H11A H 0.4853 0.8450 0.3279 0.035 Uiso 1 1 calc R
H11B H 0.4085 0.8745 0.2733 0.035 Uiso 1 1 calc R
C12 C 0.5941(3) 0.6607(4) 0.28665(19) 0.0254(10) Uani 1 1 d .
C13 C 0.5280(3) 0.7422(4) 0.25593(19) 0.0256(10) Uani 1 1 d .
C14 C 0.5077(4) 0.7246(4) 0.19808(19) 0.0278(10) Uani 1 1 d .
H14 H 0.4609 0.7794 0.1785 0.033 Uiso 1 1 calc R
C15 C 0.5511(4) 0.6315(4) 0.1659(2) 0.0291(10) Uani 1 1 d .
C16 C 0.6203(4) 0.5545(4) 0.1967(2) 0.0278(10) Uani 1 1 d .
H16 H 0.6534 0.4908 0.1762 0.033 Uiso 1 1 calc R
C17 C 0.6430(3) 0.5663(4) 0.2557(2) 0.0273(10) Uani 1 1 d .
C18 C 0.5191(4) 0.6137(4) 0.1028(2) 0.0344(11) Uani 1 1 d .
C19 C 0.5128(6) 0.7245(5) 0.0651(2) 0.0611(17) Uani 1 1 d .
H19A H 0.4547 0.7765 0.0855 0.092 Uiso 1 1 calc R
H19B H 0.4913 0.7103 0.0250 0.092 Uiso 1 1 calc R
H19C H 0.5885 0.7572 0.0608 0.092 Uiso 1 1 calc R
C20 C 0.4005(5) 0.5657(6) 0.1093(3) 0.070(2) Uani 1 1 d .
H20A H 0.4035 0.4938 0.1319 0.106 Uiso 1 1 calc R
H20B H 0.3775 0.5549 0.0691 0.106 Uiso 1 1 calc R
H20C H 0.3441 0.6175 0.1310 0.106 Uiso 1 1 calc R
C21 C 0.6060(5) 0.5336(5) 0.0681(2) 0.0505(14) Uani 1 1 d .
H21A H 0.6842 0.5591 0.0685 0.076 Uiso 1 1 calc R
H21B H 0.5881 0.5316 0.0263 0.076 Uiso 1 1 calc R
H21C H 0.6016 0.4586 0.0874 0.076 Uiso 1 1 calc R
C22 C 0.7252(4) 0.4840(4) 0.28413(19) 0.0296(11) Uani 1 1 d .
H22A H 0.7073 0.4073 0.2753 0.036 Uiso 1 1 calc R
H22B H 0.7143 0.4908 0.3285 0.036 Uiso 1 1 calc R
C23 C 0.9183(4) 0.5769(4) 0.28518(19) 0.0281(10) Uani 1 1 d .
C24 C 0.8512(4) 0.5032(4) 0.2606(2) 0.0274(10) Uani 1 1 d .
C25 C 0.8964(4) 0.4526(4) 0.2071(2) 0.0297(11) Uani 1 1 d .
H25 H 0.8519 0.4004 0.1906 0.036 Uiso 1 1 calc R
C26 C 1.0046(4) 0.4758(4) 0.1771(2) 0.0303(11) Uani 1 1 d .
C27 C 1.0696(4) 0.5505(4) 0.20306(19) 0.0257(10) Uani 1 1 d .
H27 H 1.1438 0.5674 0.1837 0.031 Uiso 1 1 calc R
C28 C 1.0284(4) 0.6004(3) 0.2563(2) 0.0264(10) Uani 1 1 d .
C29 C 1.0530(4) 0.4223(4) 0.1174(2) 0.0350(11) Uani 1 1 d .
C30 C 0.9647(4) 0.3547(4) 0.0920(2) 0.0426(13) Uani 1 1 d .
H30A H 0.9425 0.2934 0.1207 0.064 Uiso 1 1 calc R
H30B H 0.9987 0.3241 0.0536 0.064 Uiso 1 1 calc R
H30C H 0.8961 0.4030 0.0852 0.064 Uiso 1 1 calc R
C31 C 1.1596(4) 0.3447(4) 0.1270(2) 0.0427(13) Uani 1 1 d .
H31A H 1.1372 0.2839 0.1561 0.064 Uiso 1 1 calc R
H31B H 1.2182 0.3872 0.1427 0.064 Uiso 1 1 calc R
H31C H 1.1915 0.3135 0.0884 0.064 Uiso 1 1 calc R
C32 C 1.0888(4) 0.5157(4) 0.0690(2) 0.0437(13) Uani 1 1 d .
H32A H 1.1179 0.4816 0.0308 0.066 Uiso 1 1 calc R
H32B H 1.1495 0.5578 0.0829 0.066 Uiso 1 1 calc R
H32C H 1.0214 0.5663 0.0630 0.066 Uiso 1 1 calc R
C33 C 1.0977(4) 0.6859(3) 0.2814(2) 0.0257(10) Uani 1 1 d .
H33A H 1.1812 0.6660 0.2719 0.031 Uiso 1 1 calc R
H33B H 1.0801 0.6855 0.3260 0.031 Uiso 1 1 calc R
C34 C 0.9912(3) 0.8786(4) 0.2863(2) 0.0258(10) Uani 1 1 d .
C35 C 1.0702(4) 0.8020(4) 0.25510(19) 0.0261(10) Uani 1 1 d .
C36 C 1.1146(3) 0.8303(4) 0.19731(19) 0.0267(10) Uani 1 1 d .
H36 H 1.1702 0.7796 0.1772 0.032 Uiso 1 1 calc R
C37 C 1.0834(4) 0.9290(4) 0.1659(2) 0.0291(11) Uani 1 1 d .
C38 C 1.0021(4) 1.0018(4) 0.19787(19) 0.0277(10) Uani 1 1 d .
H38 H 0.9783 1.0699 0.1783 0.033 Uiso 1 1 calc R
C39 C 0.9552(3) 0.9784(4) 0.2567(2) 0.0268(10) Uani 1 1 d .
C40 C 1.1390(4) 0.9571(4) 0.1023(2) 0.0362(12) Uani 1 1 d .
C41 C 1.1524(5) 0.8551(5) 0.0637(2) 0.0511(14) Uani 1 1 d .
H41A H 1.2054 0.7989 0.0808 0.077 Uiso 1 1 calc R
H41B H 1.1836 0.8768 0.0224 0.077 Uiso 1 1 calc R
H41C H 1.0767 0.8240 0.0630 0.077 Uiso 1 1 calc R
C42 C 1.2579(4) 1.0004(6) 0.1057(2) 0.0572(16) Uani 1 1 d .
H42A H 1.2499 1.0686 0.1287 0.086 Uiso 1 1 calc R
H42B H 1.2947 1.0170 0.0648 0.086 Uiso 1 1 calc R
H42C H 1.3058 0.9436 0.1259 0.086 Uiso 1 1 calc R
C43 C 1.0646(5) 1.0463(5) 0.0700(2) 0.0561(16) Uani 1 1 d .
H43A H 0.9869 1.0198 0.0690 0.084 Uiso 1 1 calc R
H43B H 1.1003 1.0601 0.0285 0.084 Uiso 1 1 calc R
H43C H 1.0591 1.1157 0.0918 0.084 Uiso 1 1 calc R
C44 C 0.8601(4) 1.0574(4) 0.2860(2) 0.0298(11) Uani 1 1 d .
H44A H 0.8525 1.0439 0.3304 0.036 Uiso 1 1 calc R
H44B H 0.8811 1.1356 0.2771 0.036 Uiso 1 1 calc R
C45 C 0.6926(4) 0.9447(4) 0.3924(2) 0.0346(11) Uani 1 1 d .
H45A H 0.6630 1.0235 0.3894 0.041 Uiso 1 1 calc R
H45B H 0.7743 0.9435 0.4008 0.041 Uiso 1 1 calc R
C46 C 0.6228(4) 0.8841(4) 0.4430(2) 0.0319(11) Uani 1 1 d .
C47 C 0.5968(4) 0.8648(4) 0.5547(2) 0.0370(12) Uani 1 1 d .
C48 C 0.4995(4) 0.8043(4) 0.5632(2) 0.0417(13) Uani 1 1 d .
H48 H 0.4612 0.7881 0.5294 0.050 Uiso 1 1 calc R
C49 C 0.4565(5) 0.7666(4) 0.6212(2) 0.0440(13) Uani 1 1 d .
H49 H 0.3885 0.7259 0.6262 0.053 Uiso 1 1 calc R
C50 C 0.5095(4) 0.7867(4) 0.6707(2) 0.0419(13) Uani 1 1 d .
H50 H 0.4791 0.7595 0.7096 0.050 Uiso 1 1 calc R
C51 C 0.6117(4) 0.8493(4) 0.6636(2) 0.0367(12) Uani 1 1 d .
C52 C 0.6703(5) 0.8731(4) 0.7118(2) 0.0432(13) Uani 1 1 d .
H52 H 0.6436 0.8473 0.7516 0.052 Uiso 1 1 calc R
C53 C 0.7664(5) 0.9336(5) 0.7018(2) 0.0474(14) Uani 1 1 d .
H53 H 0.8081 0.9504 0.7342 0.057 Uiso 1 1 calc R
C54 C 0.8016(5) 0.9701(5) 0.6429(2) 0.0518(15) Uani 1 1 d .
H54 H 0.8681 1.0128 0.6363 0.062 Uiso 1 1 calc R
C55 C 0.6528(4) 0.8884(4) 0.6058(2) 0.0348(12) Uani 1 1 d .
C56 C 0.8499(4) 0.5747(4) 0.3914(2) 0.0363(12) Uani 1 1 d .
H56A H 0.8807 0.4964 0.3878 0.044 Uiso 1 1 calc R
H56B H 0.7648 0.5747 0.4004 0.044 Uiso 1 1 calc R
C57 C 0.9000(4) 0.6266(4) 0.4416(2) 0.0338(11) Uani 1 1 d .
N3 N 0.8570(3) 0.5923(4) 0.49737(17) 0.0406(11) Uani 1 1 d .
H3A H 0.8046 0.5422 0.4986 0.049 Uiso 1 1 calc R
C58 C 0.8826(4) 0.6240(4) 0.5538(2) 0.0365(12) Uani 1 1 d .
C59 C 0.9768(4) 0.6840(4) 0.5621(2) 0.0400(12) Uani 1 1 d .
H59 H 1.0281 0.7075 0.5283 0.048 Uiso 1 1 calc R
C60 C 0.9958(5) 0.7097(4) 0.6205(2) 0.0476(14) Uani 1 1 d .
H60 H 1.0618 0.7494 0.6257 0.057 Uiso 1 1 calc R
C61 C 0.9245(5) 0.6805(4) 0.6698(2) 0.0419(13) Uani 1 1 d .
H61 H 0.9399 0.7001 0.7088 0.050 Uiso 1 1 calc R
C62 C 0.8260(4) 0.6201(4) 0.6628(2) 0.0388(12) Uani 1 1 d .
C63 C 0.7461(4) 0.5880(4) 0.7123(2) 0.0435(13) Uani 1 1 d .
H63 H 0.7558 0.6074 0.7522 0.052 Uiso 1 1 calc R
C64 C 0.6538(5) 0.5278(5) 0.7014(2) 0.0482(14) Uani 1 1 d .
H64 H 0.5999 0.5028 0.7337 0.058 Uiso 1 1 calc R
C65 C 0.6418(4) 0.5052(5) 0.6426(2) 0.0484(14) Uani 1 1 d .
H65 H 0.5769 0.4650 0.6359 0.058 Uiso 1 1 calc R
C66 C 0.8056(4) 0.5918(4) 0.6046(2) 0.0361(12) Uani 1 1 d .
C111 C 0.8166(4) 0.7800(5) 0.1657(2) 0.0487(14) Uani 1 1 d .
H11C H 0.7882 0.7115 0.1864 0.073 Uiso 1 1 calc R
H11D H 0.7619 0.8430 0.1764 0.073 Uiso 1 1 calc R
H11E H 0.8923 0.7939 0.1781 0.073 Uiso 1 1 calc R
C222 C 0.8270(5) 0.7678(6) 0.1028(3) 0.0609(18) Uani 1 1 d .
C333 C 1.0000 1.0000 0.5000 0.30(2) Uani 1 2 d S
C444 C 0.9063(16) 1.0663(12) 0.4817(6) 0.175(6) Uani 1 1 d .
C555 C 0.7145(14) 1.3872(12) 0.4641(6) 0.136(6) Uani 1 1 d .
C666 C 0.596(3) 1.4404(13) 0.4820(8) 0.237(11) Uani 1 1 d .
N222 N 0.8003(13) 1.1228(11) 0.4638(5) 0.168(6) Uani 1 1 d .
N333 N 0.5000 1.5000 0.5000 0.44(3) Uani 1 2 d S
N111 N 0.8368(6) 0.7523(7) 0.0523(3) 0.116(3) Uani 1 1 d .
N555 N 0.7319(8) 1.2438(7) 0.5776(4) 0.120(3) Uani 1 1 d .
C888 C 0.7632(12) 1.1824(17) 0.5181(9) 0.208(7) Uani 1 1 d .
C777 C 0.7282(11) 1.3224(14) 0.5112(15) 0.281(15) Uani 1 1 d .
H102 H 0.606(5) 0.725(6) 0.363(3) 0.07(2) Uiso 1 1 d .

loop_
_atom_site_aniso_label
_atom_site_aniso_U_11
_atom_site_aniso_U_22
_atom_site_aniso_U_33
_atom_site_aniso_U_23
_atom_site_aniso_U_13
_atom_site_aniso_U_12
O1 0.0298(17) 0.0303(19) 0.0319(18) 0.0009(14) -0.0015(13) -0.0005(14)
O2 0.041(2) 0.027(2) 0.033(2) -0.0015(15) -0.0062(15) 0.0014(16)
O3 0.0332(17) 0.0282(18) 0.0303(18) 0.0015(14) -0.0020(14) -0.0007(14)
O4 0.0345(18) 0.0273(18) 0.038(2) 0.0038(14) -0.0009(15) 0.0033(14)
O5 0.049(2) 0.049(2) 0.043(2) -0.0014(17) 0.0004(17) -0.0191(19)
O6 0.052(2) 0.045(2) 0.046(2) 0.0078(17) -0.0110(17) -0.0177(19)
N1 0.035(2) 0.049(3) 0.031(2) -0.0004(19) -0.0027(18) -0.016(2)
N2 0.037(2) 0.049(3) 0.046(3) -0.001(2) -0.003(2) -0.008(2)
N4 0.042(3) 0.050(3) 0.044(3) 0.004(2) -0.007(2) -0.010(2)
C1 0.023(2) 0.024(2) 0.028(2) 0.0015(19) 0.0032(19) 0.0044(19)
C2 0.023(2) 0.023(2) 0.033(3) -0.008(2) -0.0004(19) 0.0043(19)
C3 0.026(2) 0.021(2) 0.037(3) 0.000(2) 0.003(2) -0.0002(19)
C4 0.022(2) 0.024(3) 0.039(3) 0.000(2) 0.001(2) 0.002(2)
C5 0.015(2) 0.030(3) 0.034(3) 0.001(2) 0.0001(18) 0.0000(19)
C6 0.022(2) 0.023(2) 0.031(3) -0.0053(19) 0.0023(19) 0.0005(19)
C7 0.027(2) 0.029(3) 0.037(3) 0.002(2) 0.003(2) 0.001(2)
C8 0.034(3) 0.040(3) 0.050(3) 0.012(2) -0.007(2) -0.008(2)
C9 0.047(3) 0.040(3) 0.039(3) 0.005(2) -0.004(2) -0.003(3)
C10 0.038(3) 0.035(3) 0.051(3) 0.011(2) -0.007(2) 0.001(2)
C11 0.027(2) 0.032(3) 0.031(3) 0.002(2) -0.0018(19) -0.010(2)
C12 0.019(2) 0.029(3) 0.029(3) 0.0019(19) -0.0029(18) -0.0057(19)
C13 0.017(2) 0.023(2) 0.035(3) 0.0008(19) -0.0006(19) 0.0015(18)
C14 0.021(2) 0.029(3) 0.033(3) 0.004(2) -0.0038(19) 0.0021(19)
C15 0.026(2) 0.027(3) 0.033(3) 0.003(2) -0.001(2) -0.003(2)
C16 0.022(2) 0.023(2) 0.038(3) 0.002(2) -0.002(2) -0.0009(19)
C17 0.019(2) 0.023(2) 0.039(3) -0.003(2) 0.0002(19) -0.0024(19)
C18 0.033(3) 0.036(3) 0.035(3) -0.005(2) -0.007(2) 0.003(2)
C19 0.085(4) 0.061(4) 0.036(3) 0.002(3) -0.017(3) 0.019(3)
C20 0.041(3) 0.116(6) 0.059(4) -0.019(4) -0.014(3) -0.021(4)
C21 0.058(3) 0.054(4) 0.039(3) -0.010(3) -0.009(3) 0.014(3)
C22 0.031(2) 0.027(3) 0.032(3) 0.002(2) -0.006(2) -0.007(2)
C23 0.032(3) 0.022(2) 0.030(3) 0.0015(19) -0.006(2) 0.004(2)
C24 0.024(2) 0.023(3) 0.036(3) 0.005(2) -0.0052(19) -0.001(2)
C25 0.027(2) 0.022(3) 0.041(3) 0.002(2) -0.007(2) -0.001(2)
C26 0.026(2) 0.024(3) 0.039(3) 0.004(2) -0.002(2) 0.004(2)
C27 0.023(2) 0.022(2) 0.032(3) 0.0035(19) -0.0075(19) 0.0008(19)
C28 0.026(2) 0.016(2) 0.037(3) 0.0053(19) -0.007(2) -0.0012(19)
C29 0.033(3) 0.031(3) 0.041(3) -0.004(2) -0.003(2) 0.005(2)
C30 0.034(3) 0.041(3) 0.052(3) -0.005(3) -0.004(2) 0.002(2)
C31 0.034(3) 0.038(3) 0.056(3) -0.011(2) -0.005(2) 0.008(2)
C32 0.047(3) 0.050(4) 0.033(3) -0.003(2) -0.005(2) 0.002(3)
C33 0.021(2) 0.020(2) 0.036(3) -0.0004(19) -0.0029(19) -0.0022(18)
C34 0.019(2) 0.026(3) 0.034(3) 0.000(2) -0.0064(19) -0.0041(19)
C35 0.023(2) 0.021(2) 0.036(3) -0.0012(19) -0.0083(19) -0.0023(19)
C36 0.020(2) 0.022(2) 0.037(3) -0.002(2) -0.0011(19) 0.0044(19)
C37 0.021(2) 0.026(3) 0.040(3) 0.000(2) -0.0023(19) -0.004(2)
C38 0.027(2) 0.019(2) 0.036(3) 0.0020(19) -0.002(2) -0.0008(19)
C39 0.021(2) 0.018(2) 0.043(3) -0.001(2) -0.012(2) 0.0002(18)
C40 0.033(3) 0.038(3) 0.034(3) 0.005(2) 0.005(2) 0.005(2)
C41 0.064(4) 0.048(4) 0.036(3) 0.001(2) 0.006(3) 0.005(3)
C42 0.042(3) 0.086(5) 0.044(3) -0.002(3) 0.002(3) -0.018(3)
C43 0.070(4) 0.050(4) 0.042(3) 0.013(3) 0.008(3) 0.012(3)
C44 0.027(2) 0.021(2) 0.041(3) -0.001(2) -0.002(2) -0.002(2)
C45 0.035(3) 0.034(3) 0.033(3) -0.002(2) 0.003(2) -0.001(2)
C46 0.027(3) 0.031(3) 0.037(3) 0.000(2) -0.001(2) 0.001(2)
C47 0.037(3) 0.036(3) 0.036(3) -0.002(2) 0.003(2) 0.003(2)
C48 0.043(3) 0.034(3) 0.047(3) -0.006(2) 0.006(2) -0.008(2)
C49 0.044(3) 0.036(3) 0.048(3) 0.004(2) 0.011(3) -0.004(2)
C50 0.047(3) 0.035(3) 0.039(3) 0.004(2) 0.009(3) 0.007(2)
C51 0.038(3) 0.033(3) 0.035(3) -0.003(2) 0.004(2) 0.015(2)
C52 0.048(3) 0.042(3) 0.035(3) 0.003(2) 0.001(2) 0.016(3)
C53 0.046(3) 0.056(4) 0.040(3) -0.010(3) -0.008(2) 0.009(3)
C54 0.048(3) 0.064(4) 0.045(4) -0.004(3) -0.009(3) -0.006(3)
C55 0.033(3) 0.029(3) 0.041(3) -0.003(2) 0.002(2) 0.006(2)
C56 0.038(3) 0.037(3) 0.035(3) 0.003(2) -0.007(2) -0.004(2)
C57 0.035(3) 0.027(3) 0.039(3) 0.008(2) -0.008(2) 0.002(2)
N3 0.045(3) 0.047(3) 0.031(2) 0.0050(19) -0.0043(19) -0.019(2)
C58 0.042(3) 0.035(3) 0.032(3) 0.004(2) -0.009(2) 0.004(2)
C59 0.039(3) 0.037(3) 0.045(3) 0.007(2) -0.012(2) -0.006(2)
C60 0.054(3) 0.038(3) 0.055(4) -0.004(3) -0.022(3) -0.005(3)
C61 0.058(3) 0.036(3) 0.033(3) -0.003(2) -0.013(3) 0.008(3)
C62 0.047(3) 0.028(3) 0.041(3) 0.005(2) -0.012(2) 0.012(2)
C63 0.049(3) 0.041(3) 0.036(3) 0.003(2) 0.002(2) 0.020(3)
C64 0.039(3) 0.055(4) 0.047(4) 0.009(3) 0.000(3) 0.013(3)
C65 0.040(3) 0.063(4) 0.040(3) 0.010(3) 0.000(3) -0.004(3)
C66 0.043(3) 0.030(3) 0.036(3) 0.003(2) -0.010(2) 0.006(2)
C111 0.031(3) 0.053(4) 0.062(4) 0.001(3) 0.000(3) -0.011(3)
C222 0.039(3) 0.092(5) 0.049(4) 0.007(3) 0.004(3) -0.007(3)
C333 0.089(11) 0.39(4) 0.34(3) 0.25(3) 0.065(14) 0.157(18)
C444 0.239(17) 0.136(12) 0.139(11) -0.020(9) 0.076(12) -0.090(12)
C555 0.150(11) 0.101(10) 0.151(10) -0.048(8) 0.070(9) -0.089(10)
C666 0.44(3) 0.140(13) 0.182(14) 0.065(12) -0.234(19) -0.117(17)
N222 0.229(13) 0.142(9) 0.165(9) 0.066(7) -0.134(10) -0.122(9)
N333 0.145(16) 0.59(6) 0.60(6) -0.27(4) -0.15(2) 0.28(3)
N111 0.085(5) 0.184(8) 0.079(5) -0.012(5) 0.008(4) -0.035(5)
N555 0.163(8) 0.084(6) 0.114(6) 0.001(5) -0.011(5) -0.016(5)
C888 0.132(11) 0.26(2) 0.247(18) -0.079(17) -0.049(12) -0.025(12)
C777 0.083(8) 0.095(12) 0.65(5) -0.067(18) 0.056(18) -0.003(8)

loop_
_atom_type_symbol
_atom_type_description
_atom_type_scat_dispersion_real
_atom_type_scat_dispersion_imag
_atom_type_scat_source
C C 0.0033 0.0016 'International Tables Vol C Tables 4.2.6.8 and 6.1.1.4'
H H 0.0000 0.0000 'International Tables Vol C Tables 4.2.6.8 and 6.1.1.4'
N N 0.0061 0.0033 'International Tables Vol C Tables 4.2.6.8 and 6.1.1.4'
O O 0.0106 0.0060 'International Tables Vol C Tables 4.2.6.8 and 6.1.1.4'

loop_
_geom_angle_atom_site_label_1
_geom_angle_atom_site_label_2
_geom_angle_atom_site_label_3
_geom_angle
_geom_angle_site_symmetry_1
C1 O1 C45 118.3(4) .
C12 O2 H102 120(4) .
C23 O3 C56 118.3(4) .
C34 O4 H4 109.5 .
C46 N1 C47 129.9(4) .
C46 N1 H1 115.1 .
C47 N1 H1 115.1 .
C54 N2 C55 116.7(4) .
C65 N4 C66 116.9(4) .
O1 C1 C2 123.5(4) .
O1 C1 C6 115.5(3) .
C2 C1 C6 121.0(4) .
C1 C2 C3 117.4(4) .
C1 C2 C44 124.1(4) .
C3 C2 C44 118.2(4) .
C4 C3 C2 124.3(4) .
C4 C3 H3 117.9 .
C2 C3 H3 117.9 .
C3 C4 C5 115.7(4) .
C3 C4 C7 123.9(4) .
C5 C4 C7 120.4(4) .
C6 C5 C4 123.5(4) .
C6 C5 H5 118.3 .
C4 C5 H5 118.3 .
C5 C6 C1 118.1(4) .
C5 C6 C11 120.0(4) .
C1 C6 C11 121.8(4) .
C9 C7 C10 110.3(4) .
C9 C7 C8 108.7(4) .
C10 C7 C8 107.4(4) .
C9 C7 C4 109.4(4) .
C10 C7 C4 109.9(4) .
C8 C7 C4 111.1(4) .
C7 C8 H8A 109.5 .
C7 C8 H8B 109.5 .
H8A C8 H8B 109.5 .
C7 C8 H8C 109.5 .
H8A C8 H8C 109.5 .
H8B C8 H8C 109.5 .
C7 C9 H9A 109.5 .
C7 C9 H9B 109.5 .
H9A C9 H9B 109.5 .
C7 C9 H9C 109.5 .
H9A C9 H9C 109.5 .
H9B C9 H9C 109.5 .
C7 C10 H10A 109.5 .
C7 C10 H10B 109.5 .
H10A C10 H10B 109.5 .
C7 C10 H10C 109.5 .
H10A C10 H10C 109.5 .
H10B C10 H10C 109.5 .
C13 C11 C6 110.0(3) .
C13 C11 H11A 109.7 .
C6 C11 H11A 109.7 .
C13 C11 H11B 109.7 .
C6 C11 H11B 109.7 .
H11A C11 H11B 108.2 .
O2 C12 C13 124.3(4) .
O2 C12 C17 116.4(4) .
C13 C12 C17 119.2(4) .
C14 C13 C12 119.0(4) .
C14 C13 C11 119.1(4) .
C12 C13 C11 121.7(4) .
C13 C14 C15 124.2(4) .
C13 C14 H14 117.9 .
C15 C14 H14 117.9 .
C14 C15 C16 115.3(4) .
C14 C15 C18 121.5(4) .
C16 C15 C18 123.1(4) .
C17 C16 C15 123.5(4) .
C17 C16 H16 118.3 .
C15 C16 H16 118.3 .
C16 C17 C12 118.7(4) .
C16 C17 C22 120.1(4) .
C12 C17 C22 121.1(4) .
C20 C18 C15 108.1(4) .
C20 C18 C21 109.1(4) .
C15 C18 C21 111.9(4) .
C20 C18 C19 108.3(5) .
C15 C18 C19 111.5(4) .
C21 C18 C19 107.8(4) .
C18 C19 H19A 109.5 .
C18 C19 H19B 109.5 .
H19A C19 H19B 109.5 .
C18 C19 H19C 109.5 .
H19A C19 H19C 109.5 .
H19B C19 H19C 109.5 .
C18 C20 H20A 109.5 .
C18 C20 H20B 109.5 .
H20A C20 H20B 109.5 .
C18 C20 H20C 109.5 .
H20A C20 H20C 109.5 .
H20B C20 H20C 109.5 .
C18 C21 H21A 109.5 .
C18 C21 H21B 109.5 .
H21A C21 H21B 109.5 .
C18 C21 H21C 109.5 .
H21A C21 H21C 109.5 .
H21B C21 H21C 109.5 .
C17 C22 C24 111.8(3) .
C17 C22 H22A 109.3 .
C24 C22 H22A 109.3 .
C17 C22 H22B 109.3 .
C24 C22 H22B 109.3 .
H22A C22 H22B 107.9 .
O3 C23 C24 122.7(4) .
O3 C23 C28 116.8(4) .
C24 C23 C28 120.4(4) .
C23 C24 C25 118.2(4) .
C23 C24 C22 123.9(4) .
C25 C24 C22 117.4(4) .
C26 C25 C24 122.5(4) .
C26 C25 H25 118.7 .
C24 C25 H25 118.7 .
C27 C26 C25 117.7(4) .
C27 C26 C29 119.9(4) .
C25 C26 C29 122.5(4) .
C28 C27 C26 121.3(4) .
C28 C27 H27 119.4 .
C26 C27 H27 119.4 .
C27 C28 C23 119.9(4) .
C27 C28 C33 120.1(4) .
C23 C28 C33 119.9(4) .
C30 C29 C31 108.3(4) .
C30 C29 C26 112.5(4) .
C31 C29 C26 110.2(4) .
C30 C29 C32 107.4(4) .
C31 C29 C32 108.9(4) .
C26 C29 C32 109.5(4) .
C29 C30 H30A 109.5 .
C29 C30 H30B 109.5 .
H30A C30 H30B 109.5 .
C29 C30 H30C 109.5 .
H30A C30 H30C 109.5 .
H30B C30 H30C 109.5 .
C29 C31 H31A 109.5 .
C29 C31 H31B 109.5 .
H31A C31 H31B 109.5 .
C29 C31 H31C 109.5 .
H31A C31 H31C 109.5 .
H31B C31 H31C 109.5 .
C29 C32 H32A 109.5 .
C29 C32 H32B 109.5 .
H32A C32 H32B 109.5 .
C29 C32 H32C 109.5 .
H32A C32 H32C 109.5 .
H32B C32 H32C 109.5 .
C28 C33 C35 111.2(4) .
C28 C33 H33A 109.4 .
C35 C33 H33A 109.4 .
C28 C33 H33B 109.4 .
C35 C33 H33B 109.4 .
H33A C33 H33B 108.0 .
O4 C34 C39 116.6(4) .
O4 C34 C35 123.4(4) .
C39 C34 C35 119.9(4) .
C36 C35 C34 118.4(4) .
C36 C35 C33 119.4(4) .
C34 C35 C33 121.9(4) .
C35 C36 C37 124.2(4) .
C35 C36 H36 117.9 .
C37 C36 H36 117.9 .
C36 C37 C38 115.7(4) .
C36 C37 C40 121.5(4) .
C38 C37 C40 122.7(4) .
C39 C38 C37 122.8(4) .
C39 C38 H38 118.6 .
C37 C38 H38 118.6 .
C38 C39 C34 118.9(4) .
C38 C39 C44 119.1(4) .
C34 C39 C44 121.8(4) .
C41 C40 C42 108.8(4) .
C41 C40 C37 111.3(4) .
C42 C40 C37 109.2(4) .
C41 C40 C43 107.0(4) .
C42 C40 C43 109.2(4) .
C37 C40 C43 111.2(4) .
C40 C41 H41A 109.5 .
C40 C41 H41B 109.5 .
H41A C41 H41B 109.5 .
C40 C41 H41C 109.5 .
H41A C41 H41C 109.5 .
H41B C41 H41C 109.5 .
C40 C42 H42A 109.5 .
C40 C42 H42B 109.5 .
H42A C42 H42B 109.5 .
C40 C42 H42C 109.5 .
H42A C42 H42C 109.5 .
H42B C42 H42C 109.5 .
C40 C43 H43A 109.5 .
C40 C43 H43B 109.5 .
H43A C43 H43B 109.5 .
C40 C43 H43C 109.5 .
H43A C43 H43C 109.5 .
H43B C43 H43C 109.5 .
C2 C44 C39 110.7(4) .
C2 C44 H44A 109.5 .
C39 C44 H44A 109.5 .
C2 C44 H44B 109.5 .
C39 C44 H44B 109.5 .
H44A C44 H44B 108.1 .
O1 C45 C46 110.3(4) .
O1 C45 H45A 109.6 .
C46 C45 H45A 109.6 .
O1 C45 H45B 109.6 .
C46 C45 H45B 109.6 .
H45A C45 H45B 108.1 .
O5 C46 N1 123.1(4) .
O5 C46 C45 121.6(4) .
N1 C46 C45 115.3(4) .
C48 C47 N1 123.9(5) .
C48 C47 C55 119.0(4) .
N1 C47 C55 117.1(4) .
C47 C48 C49 120.3(5) .
C47 C48 H48 119.9 .
C49 C48 H48 119.9 .
C50 C49 C48 121.8(5) .
C50 C49 H49 119.1 .
C48 C49 H49 119.1 .
C49 C50 C51 119.5(4) .
C49 C50 H50 120.3 .
C51 C50 H50 120.3 .
C52 C51 C55 118.8(5) .
C52 C51 C50 122.8(4) .
C55 C51 C50 118.4(5) .
C53 C52 C51 119.7(5) .
C53 C52 H52 120.1 .
C51 C52 H52 120.1 .
C52 C53 C54 118.0(5) .
C52 C53 H53 121.0 .
C54 C53 H53 121.0 .
N2 C54 C53 124.7(5) .
N2 C54 H54 117.7 .
C53 C54 H54 117.7 .
N2 C55 C51 122.0(5) .
N2 C55 C47 117.0(4) .
C51 C55 C47 121.0(4) .
O3 C56 C57 109.8(4) .
O3 C56 H56A 109.7 .
C57 C56 H56A 109.7 .
O3 C56 H56B 109.7 .
C57 C56 H56B 109.7 .
H56A C56 H56B 108.2 .
O6 C57 N3 123.0(4) .
O6 C57 C56 122.2(4) .
N3 C57 C56 114.8(4) .
C57 N3 C58 129.9(4) .
C57 N3 H3A 115.0 .
C58 N3 H3A 115.0 .
C59 C58 N3 123.9(4) .
C59 C58 C66 119.5(4) .
N3 C58 C66 116.6(4) .
C58 C59 C60 119.4(5) .
C58 C59 H59 120.3 .
C60 C59 H59 120.3 .
C61 C60 C59 122.7(5) .
C61 C60 H60 118.6 .
C59 C60 H60 118.6 .
C60 C61 C62 119.3(5) .
C60 C61 H61 120.4 .
C62 C61 H61 120.4 .
C66 C62 C63 118.2(5) .
C66 C62 C61 119.2(4) .
C63 C62 C61 122.6(5) .
C64 C63 C62 118.6(5) .
C64 C63 H63 120.7 .
C62 C63 H63 120.7 .
C65 C64 C63 118.3(5) .
C65 C64 H64 120.9 .
C63 C64 H64 120.9 .
N4 C65 C64 126.0(5) .
N4 C65 H65 117.0 .
C64 C65 H65 117.0 .
N4 C66 C62 122.0(4) .
N4 C66 C58 118.1(4) .
C62 C66 C58 119.9(5) .
C222 C111 H11C 109.5 .
C222 C111 H11D 109.5 .
H11C C111 H11D 109.5 .
C222 C111 H11E 109.5 .
H11C C111 H11E 109.5 .
H11D C111 H11E 109.5 .
N111 C222 C111 176.5(8) .
C444 C333 C444 180.0(11) 2_776
C333 C444 N222 172.7(10) .
C777 C555 C666 100.9(11) .
N333 C666 C555 171.7(12) .
C888 N222 C444 99.3(10) .
C666 N333 C666 180.000(5) 2_686
C888 N555 C777 62.9(9) .
N222 C888 N555 176.0(15) .
N222 C888 C777 118.4(19) .
N555 C888 C777 63.6(14) .
C555 C777 C888 131(2) .
C555 C777 N555 173.4(16) .
C888 C777 N555 53.5(11) .

loop_
_geom_bond_atom_site_label_1
_geom_bond_atom_site_label_2
_geom_bond_distance
_geom_bond_site_symmetry_2
O1 C1 1.381(5) .
O1 C45 1.406(5) .
O2 C12 1.350(5) .
O2 H102 0.84(7) .
O3 C23 1.385(5) .
O3 C56 1.423(5) .
O4 C34 1.358(5) .
O4 H4 0.8400 .
O5 C46 1.239(5) .
O6 C57 1.243(5) .
N1 C46 1.334(6) .
N1 C47 1.397(6) .
N1 H1 0.8800 .
N2 C54 1.324(7) .
N2 C55 1.370(6) .
N4 C65 1.312(6) .
N4 C66 1.373(6) .
C1 C2 1.391(6) .
C1 C6 1.409(6) .
C2 C3 1.395(6) .
C2 C44 1.516(6) .
C3 C4 1.386(6) .
C3 H3 0.9500 .
C4 C5 1.392(6) .
C4 C7 1.534(6) .
C5 C6 1.385(6) .
C5 H5 0.9500 .
C6 C11 1.522(6) .
C7 C9 1.518(7) .
C7 C10 1.525(6) .
C7 C8 1.530(6) .
C8 H8A 0.9800 .
C8 H8B 0.9800 .
C8 H8C 0.9800 .
C9 H9A 0.9800 .
C9 H9B 0.9800 .
C9 H9C 0.9800 .
C10 H10A 0.9800 .
C10 H10B 0.9800 .
C10 H10C 0.9800 .
C11 C13 1.514(6) .
C11 H11A 0.9900 .
C11 H11B 0.9900 .
C12 C13 1.408(6) .
C12 C17 1.412(6) .
C13 C14 1.365(6) .
C14 C15 1.396(6) .
C14 H14 0.9500 .
C15 C16 1.396(6) .
C15 C18 1.522(6) .
C16 C17 1.385(6) .
C16 H16 0.9500 .
C17 C22 1.502(6) .
C18 C20 1.519(7) .
C18 C21 1.524(7) .
C18 C19 1.542(7) .
C19 H19A 0.9800 .
C19 H19B 0.9800 .
C19 H19C 0.9800 .
C20 H20A 0.9800 .
C20 H20B 0.9800 .
C20 H20C 0.9800 .
C21 H21A 0.9800 .
C21 H21B 0.9800 .
C21 H21C 0.9800 .
C22 C24 1.530(6) .
C22 H22A 0.9900 .
C22 H22B 0.9900 .
C23 C24 1.386(6) .
C23 C28 1.408(6) .
C24 C25 1.398(6) .
C25 C26 1.396(6) .
C25 H25 0.9500 .
C26 C27 1.395(6) .
C26 C29 1.538(6) .
C27 C28 1.379(6) .
C27 H27 0.9500 .
C28 C33 1.509(6) .
C29 C30 1.522(7) .
C29 C31 1.536(7) .
C29 C32 1.561(7) .
C30 H30A 0.9800 .
C30 H30B 0.9800 .
C30 H30C 0.9800 .
C31 H31A 0.9800 .
C31 H31B 0.9800 .
C31 H31C 0.9800 .
C32 H32A 0.9800 .
C32 H32B 0.9800 .
C32 H32C 0.9800 .
C33 C35 1.516(6) .
C33 H33A 0.9900 .
C33 H33B 0.9900 .
C34 C39 1.404(6) .
C34 C35 1.411(6) .
C35 C36 1.368(6) .
C36 C37 1.397(6) .
C36 H36 0.9500 .
C37 C38 1.405(6) .
C37 C40 1.523(6) .
C38 C39 1.386(6) .
C38 H38 0.9500 .
C39 C44 1.523(6) .
C40 C41 1.519(7) .
C40 C42 1.521(7) .
C40 C43 1.540(7) .
C41 H41A 0.9800 .
C41 H41B 0.9800 .
C41 H41C 0.9800 .
C42 H42A 0.9800 .
C42 H42B 0.9800 .
C42 H42C 0.9800 .
C43 H43A 0.9800 .
C43 H43B 0.9800 .
C43 H43C 0.9800 .
C44 H44A 0.9900 .
C44 H44B 0.9900 .
C45 C46 1.500(6) .
C45 H45A 0.9900 .
C45 H45B 0.9900 .
C47 C48 1.375(7) .
C47 C55 1.421(7) .
C48 C49 1.397(6) .
C48 H48 0.9500 .
C49 C50 1.361(7) .
C49 H49 0.9500 .
C50 C51 1.437(7) .
C50 H50 0.9500 .
C51 C52 1.386(7) .
C51 C55 1.392(6) .
C52 C53 1.364(7) .
C52 H52 0.9500 .
C53 C54 1.390(7) .
C53 H53 0.9500 .
C54 H54 0.9500 .
C56 C57 1.496(7) .
C56 H56A 0.9900 .
C56 H56B 0.9900 .
C57 N3 1.341(6) .
N3 C58 1.400(6) .
N3 H3A 0.8800 .
C58 C59 1.384(7) .
C58 C66 1.416(6) .
C59 C60 1.396(7) .
C59 H59 0.9500 .
C60 C61 1.346(7) .
C60 H60 0.9500 .
C61 C62 1.422(7) .
C61 H61 0.9500 .
C62 C66 1.406(7) .
C62 C63 1.415(7) .
C63 C64 1.382(7) .
C63 H63 0.9500 .
C64 C65 1.374(7) .
C64 H64 0.9500 .
C65 H65 0.9500 .
C111 C222 1.406(8) .
C111 H11C 0.9800 .
C111 H11D 0.9800 .
C111 H11E 0.9800 .
C222 N111 1.142(8) .
C333 C444 1.40(2) 2_776
C333 C444 1.40(2) .
C444 N222 1.46(2) .
C555 C777 1.29(3) .
C555 C666 1.50(3) .
C666 N333 1.33(3) .
N222 C888 1.446(19) .
N333 C666 1.33(3) 2_686
N555 C888 1.543(19) .
N555 C777 1.72(3) .
C888 C777 1.71(2) .

loop_
_geom_torsion_atom_site_label_1
_geom_torsion_atom_site_label_2
_geom_torsion_atom_site_label_3
_geom_torsion_atom_site_label_4
_geom_torsion
_geom_torsion_site_symmetry_1
_geom_torsion_site_symmetry_4
C45 O1 C1 C2 61.8(5) . .
C45 O1 C1 C6 -121.7(4) . .
O1 C1 C2 C3 176.7(4) . .
C6 C1 C2 C3 0.3(6) . .
O1 C1 C2 C44 2.9(6) . .
C6 C1 C2 C44 -173.4(4) . .
C1 C2 C3 C4 -1.9(6) . .
C44 C2 C3 C4 172.2(4) . .
C2 C3 C4 C5 1.9(6) . .
C2 C3 C4 C7 -177.0(4) . .
C3 C4 C5 C6 -0.4(6) . .
C7 C4 C5 C6 178.6(4) . .
C4 C5 C6 C1 -1.1(7) . .
C4 C5 C6 C11 -176.8(4) . .
O1 C1 C6 C5 -175.5(4) . .
C2 C1 C6 C5 1.1(6) . .
O1 C1 C6 C11 0.1(6) . .
C2 C1 C6 C11 176.7(4) . .
C3 C4 C7 C9 122.7(5) . .
C5 C4 C7 C9 -56.1(5) . .
C3 C4 C7 C10 -116.0(5) . .
C5 C4 C7 C10 65.1(6) . .
C3 C4 C7 C8 2.7(6) . .
C5 C4 C7 C8 -176.1(4) . .
C5 C6 C11 C13 87.5(5) . .
C1 C6 C11 C13 -88.0(5) . .
O2 C12 C13 C14 -173.0(4) . .
C17 C12 C13 C14 3.5(6) . .
O2 C12 C13 C11 12.2(6) . .
C17 C12 C13 C11 -171.2(4) . .
C6 C11 C13 C14 -77.2(5) . .
C6 C11 C13 C12 97.5(5) . .
C12 C13 C14 C15 -1.9(6) . .
C11 C13 C14 C15 173.0(4) . .
C13 C14 C15 C16 -0.7(6) . .
C13 C14 C15 C18 176.3(4) . .
C14 C15 C16 C17 1.7(6) . .
C18 C15 C16 C17 -175.2(4) . .
C15 C16 C17 C12 0.0(6) . .
C15 C16 C17 C22 -175.6(4) . .
O2 C12 C17 C16 174.2(4) . .
C13 C12 C17 C16 -2.6(6) . .
O2 C12 C17 C22 -10.3(5) . .
C13 C12 C17 C22 172.9(4) . .
C14 C15 C18 C20 -80.2(5) . .
C16 C15 C18 C20 96.5(5) . .
C14 C15 C18 C21 159.6(4) . .
C16 C15 C18 C21 -23.7(6) . .
C14 C15 C18 C19 38.8(6) . .
C16 C15 C18 C19 -144.6(4) . .
C16 C17 C22 C24 75.3(5) . .
C12 C17 C22 C24 -100.1(5) . .
C56 O3 C23 C24 62.3(6) . .
C56 O3 C23 C28 -121.7(4) . .
O3 C23 C24 C25 176.4(4) . .
C28 C23 C24 C25 0.6(7) . .
O3 C23 C24 C22 4.0(7) . .
C28 C23 C24 C22 -171.9(4) . .
C17 C22 C24 C23 86.7(5) . .
C17 C22 C24 C25 -85.7(5) . .
C23 C24 C25 C26 -1.7(7) . .
C22 C24 C25 C26 171.3(4) . .
C24 C25 C26 C27 1.6(7) . .
C24 C25 C26 C29 -178.5(4) . .
C25 C26 C27 C28 -0.4(7) . .
C29 C26 C27 C28 179.6(4) . .
C26 C27 C28 C23 -0.6(7) . .
C26 C27 C28 C33 -176.4(4) . .
O3 C23 C28 C27 -175.5(4) . .
C24 C23 C28 C27 0.5(7) . .
O3 C23 C28 C33 0.3(6) . .
C24 C23 C28 C33 176.4(4) . .
C27 C26 C29 C30 -172.9(4) . .
C25 C26 C29 C30 7.1(6) . .
C27 C26 C29 C31 66.2(6) . .
C25 C26 C29 C31 -113.8(5) . .
C27 C26 C29 C32 -53.6(6) . .
C25 C26 C29 C32 126.4(5) . .
C27 C28 C33 C35 87.0(5) . .
C23 C28 C33 C35 -88.9(5) . .
O4 C34 C35 C36 -173.4(4) . .
C39 C34 C35 C36 3.5(6) . .
O4 C34 C35 C33 12.6(6) . .
C39 C34 C35 C33 -170.5(4) . .
C28 C33 C35 C36 -75.9(5) . .
C28 C33 C35 C34 98.1(5) . .
C34 C35 C36 C37 -2.6(6) . .
C33 C35 C36 C37 171.5(4) . .
C35 C36 C37 C38 0.8(6) . .
C35 C36 C37 C40 178.1(4) . .
C36 C37 C38 C39 0.1(6) . .
C40 C37 C38 C39 -177.1(4) . .
C37 C38 C39 C34 0.9(6) . .
C37 C38 C39 C44 -174.9(4) . .
O4 C34 C39 C38 174.4(4) . .
C35 C34 C39 C38 -2.7(6) . .
O4 C34 C39 C44 -9.9(6) . .
C35 C34 C39 C44 172.9(4) . .
C36 C37 C40 C41 41.8(6) . .
C38 C37 C40 C41 -141.2(5) . .
C36 C37 C40 C42 -78.4(6) . .
C38 C37 C40 C42 98.6(5) . .
C36 C37 C40 C43 161.0(5) . .
C38 C37 C40 C43 -22.0(6) . .
C1 C2 C44 C39 86.8(5) . .
C3 C2 C44 C39 -86.9(5) . .
C38 C39 C44 C2 76.5(5) . .
C34 C39 C44 C2 -99.2(5) . .
C1 O1 C45 C46 135.6(4) . .
C47 N1 C46 O5 2.7(8) . .
C47 N1 C46 C45 -177.7(5) . .
O1 C45 C46 O5 -15.1(6) . .
O1 C45 C46 N1 165.3(4) . .
C46 N1 C47 C48 -15.2(8) . .
C46 N1 C47 C55 166.8(5) . .
N1 C47 C48 C49 -178.1(5) . .
C55 C47 C48 C49 -0.1(7) . .
C47 C48 C49 C50 -0.9(8) . .
C48 C49 C50 C51 0.7(8) . .
C49 C50 C51 C52 180.0(5) . .
C49 C50 C51 C55 0.5(7) . .
C55 C51 C52 C53 -0.1(7) . .
C50 C51 C52 C53 -179.6(5) . .
C51 C52 C53 C54 0.4(8) . .
C55 N2 C54 C53 0.4(8) . .
C52 C53 C54 N2 -0.6(9) . .
C54 N2 C55 C51 -0.1(7) . .
C54 N2 C55 C47 -179.2(5) . .
C52 C51 C55 N2 -0.1(7) . .
C50 C51 C55 N2 179.4(4) . .
C52 C51 C55 C47 179.0(4) . .
C50 C51 C55 C47 -1.5(7) . .
C48 C47 C55 N2 -179.6(4) . .
N1 C47 C55 N2 -1.4(7) . .
C48 C47 C55 C51 1.3(7) . .
N1 C47 C55 C51 179.4(4) . .
C23 O3 C56 C57 134.7(4) . .
O3 C56 C57 O6 -15.4(7) . .
O3 C56 C57 N3 165.5(4) . .
O6 C57 N3 C58 1.8(8) . .
C56 C57 N3 C58 -179.1(5) . .
C57 N3 C58 C59 -13.1(8) . .
C57 N3 C58 C66 166.7(5) . .
N3 C58 C59 C60 -178.8(5) . .
C66 C58 C59 C60 1.4(7) . .
C58 C59 C60 C61 -1.5(8) . .
C59 C60 C61 C62 0.6(8) . .
C60 C61 C62 C66 0.3(7) . .
C60 C61 C62 C63 -179.0(5) . .
C66 C62 C63 C64 1.8(7) . .
C61 C62 C63 C64 -179.0(5) . .
C62 C63 C64 C65 -2.1(7) . .
C66 N4 C65 C64 0.2(8) . .
C63 C64 C65 N4 1.2(9) . .
C65 N4 C66 C62 -0.5(7) . .
C65 N4 C66 C58 -180.0(5) . .
C63 C62 C66 N4 -0.4(7) . .
C61 C62 C66 N4 -179.7(5) . .
C63 C62 C66 C58 179.0(4) . .
C61 C62 C66 C58 -0.3(7) . .
C59 C58 C66 N4 178.9(5) . .
N3 C58 C66 N4 -0.9(7) . .
C59 C58 C66 C62 -0.6(7) . .
N3 C58 C66 C62 179.6(4) . .
C444 C333 C444 N222 0(100) 2_776 .
C777 C555 C666 N333 99(10) . .
C333 C444 N222 C888 103(10) . .
C555 C666 N333 C666 0(100) . 2_686
C444 N222 C888 N555 11(23) . .
C444 N222 C888 C777 129.3(12) . .
C777 N555 C888 N222 120(23) . .
C666 C555 C777 C888 126.7(15) . .
C666 C555 C777 N555 -8(15) . .
N222 C888 C777 C555 10(2) . .
N555 C888 C777 C555 -174.1(19) . .
N222 C888 C777 N555 -176.1(15) . .
C888 N555 C777 C555 138(15) . .
